data_2312333
loop_
_publ_author_name
'Faller, Jack'
'Chase, Kevin J.'
'Parr, Jonathan'
'Mercado, Brandon'

_publ_section_title
;
 Studies of &#x3ba;<sup>2</sup>- and &#x3ba;<sup>3</sup>-tripyridylamine
 complexes of ruthenium and &#x3c0;-stacking by pyridyls.
;
_journal_coeditor_code DG3046
_journal_issue 'Pt 12'
_journal_name_full 'Acta crystallographica. Section C, Structural chemistry'
_journal_page_first 491
_journal_page_last 496
_journal_paper_doi 10.1107/S2053229623009415
_journal_volume 79
_journal_year 2023
_chemical_formula_iupac '[Ru Cl2 (C15 H12 N4)2], 2C H2 Cl2'
_chemical_formula_moiety 'C30 H24 Cl2 N8 Ru, 2(C H2 Cl2)'
_chemical_formula_sum 'C32 H28 Cl6 N8 Ru'
_chemical_formula_weight 838.39
_chemical_name_systematic
;
Dichloridobis[tris(pyridin-2-yl)amine-\k^2^<i>N</i>,<i>N</i>']ruthenium(II)
dichloromethane disolvate
;
_space_group_crystal_system triclinic
_space_group_IT_number 2
_space_group_name_Hall '-P 1'
_space_group_name_H-M_alt 'P -1'
_atom_sites_solution_hydrogens geom
_atom_sites_solution_primary dual
_audit_creation_method
;
Olex2 1.5
(compiled 2023.03.06 svn.rbb2c1857 for OlexSys, GUI svn.r6748)
;
_cell_angle_alpha 74.278(5)
_cell_angle_beta 75.995(5)
_cell_angle_gamma 84.642(5)
_cell_formula_units_Z 2
_cell_length_a 11.2435(7)
_cell_length_b 11.4038(7)
_cell_length_c 13.6340(7)
_cell_measurement_reflns_used 15256
_cell_measurement_temperature 93(2)
_cell_measurement_theta_max 30.4630
_cell_measurement_theta_min 2.7860
_cell_volume 1631.99(17)
_computing_cell_refinement
;
CrysAlis PRO (Rigaku OD, 2019)
;
_computing_data_collection
;
CrysAlis PRO (Rigaku OD, 2019)
;
_computing_data_reduction
;
CrysAlis PRO (Rigaku OD, 2019)
;
_computing_molecular_graphics
;
OLEX2 (Dolomanov <i>et al.</i>,  2009)
;
_computing_publication_material
;
OLEX2 (Dolomanov <i>et al.</i>,  2009)
;
_computing_structure_refinement
;
SHELXL2018 (Sheldrick, 2015<i>b</i>)
;
_computing_structure_solution
;
SHELXT2014 (Sheldrick, 2015<i>a</i>)
;
_diffrn_ambient_temperature 93.15
_diffrn_detector_area_resol_mean 6.8
_diffrn_measured_fraction_theta_full 0.998
_diffrn_measured_fraction_theta_max 0.992
_diffrn_measurement_device_type 'Rigaku Mercury275R CCD'
_diffrn_measurement_method \w
_diffrn_radiation_type MoK\a
_diffrn_radiation_wavelength 0.71073
_diffrn_reflns_av_R_equivalents 0.0927
_diffrn_reflns_av_unetI/netI 0.1041
_diffrn_reflns_limit_h_max 16
_diffrn_reflns_limit_h_min -15
_diffrn_reflns_limit_k_max 16
_diffrn_reflns_limit_k_min -16
_diffrn_reflns_limit_l_max 19
_diffrn_reflns_limit_l_min -19
_diffrn_reflns_number 34353
_diffrn_reflns_theta_full 25.242
_diffrn_reflns_theta_max 30.502
_diffrn_reflns_theta_min 2.672
_exptl_absorpt_coefficient_mu 1.011
_exptl_absorpt_correction_T_max 1.00000
_exptl_absorpt_correction_T_min 0.92578
_exptl_absorpt_correction_type multi-scan
_exptl_absorpt_process_details
;
(CrysAlis PRO; Rigaku OD, 2019)
;
_exptl_crystal_colour orange
_exptl_crystal_density_diffrn 1.706
_exptl_crystal_description prism
_exptl_crystal_F_000 844
_exptl_crystal_size_max 0.37
_exptl_crystal_size_mid 0.29
_exptl_crystal_size_min 0.2
_refine_diff_density_max 0.974
_refine_diff_density_min -0.757
_refine_ls_extinction_method none
_refine_ls_goodness_of_fit_ref 1.028
_refine_ls_hydrogen_treatment constr
_refine_ls_matrix_type full
_refine_ls_number_parameters 424
_refine_ls_number_reflns 9877
_refine_ls_number_restraints 0
_refine_ls_restrained_S_all 1.028
_refine_ls_R_factor_all 0.1097
_refine_ls_R_factor_gt 0.0606
_refine_ls_shift/su_max 0.001
_refine_ls_shift/su_mean 0.000
_refine_ls_structure_factor_coef Fsqd
_refine_ls_weighting_details 'w=1/[\s^2^(Fo^2^)+(0.0266P)^2^+3.9087P] where P=(Fo^2^+2Fc^2^)/3'
_refine_ls_weighting_scheme calc
_refine_ls_wR_factor_gt 0.0951
_refine_ls_wR_factor_ref 0.1079
_reflns_number_gt 6726
_reflns_number_total 9877
_reflns_threshold_expression 'I > 2\s(I)'
_cod_data_source_file dg3046sup1.cif
_cod_data_source_block 1b
_cod_depositor_comments 'Adding full bibliography for 2312333--2312334.cif.'
_cod_database_code 2312333
_cod_database_fobs_code 2312333
_shelx_space_group_comment
;
The symmetry employed for this shelxl refinement is uniquely defined
by the following loop, which should always be used as a source of
symmetry information in preference to the above space-group names.
They are only intended as comments.
;
_shelx_estimated_absorpt_t_min 0.706
_shelx_estimated_absorpt_t_max 0.823

loop_
_space_group_symop_operation_xyz
'x, y, z'
'-x, -y, -z'

loop_
_atom_site_type_symbol
_atom_site_label
_atom_site_fract_x
_atom_site_fract_y
_atom_site_fract_z
_atom_site_U_iso_or_equiv
_atom_site_adp_type
_atom_site_calc_flag
_atom_site_occupancy
_atom_site_disorder_assembly
_atom_site_disorder_group
Ru Ru1 0.76400(3) 0.73839(3) 0.50380(2) 0.01125(8) Uani d 1 . .
Cl Cl1 0.96002(8) 0.71921(8) 0.38718(7) 0.01494(18) Uani d 1 . .
Cl Cl2 0.66580(8) 0.80970(8) 0.35919(7) 0.01553(19) Uani d 1 . .
Cl Cl3 1.14367(11) 0.95770(11) 0.88069(9) 0.0323(3) Uani d 1 . .
Cl Cl4 0.89342(11) 0.99325(10) 0.85424(9) 0.0312(3) Uani d 1 . .
Cl Cl5 1.37129(11) 1.34020(11) 0.86258(9) 0.0361(3) Uani d 1 . .
Cl Cl6 1.10635(11) 1.32412(11) 0.92797(9) 0.0358(3) Uani d 1 . .
N N1 0.8092(3) 0.9115(3) 0.4951(2) 0.0123(6) Uani d 1 . .
N N2 0.8448(3) 0.6834(3) 0.6271(2) 0.0123(6) Uani d 1 . .
N N3 0.6383(3) 1.0142(3) 0.7273(3) 0.0257(8) Uani d 1 . .
N N4 0.7763(3) 0.8649(3) 0.6766(2) 0.0127(6) Uani d 1 . .
N N5 0.5991(3) 0.7491(3) 0.6038(2) 0.0122(6) Uani d 1 . .
N N6 0.7166(3) 0.5678(3) 0.5075(2) 0.0123(6) Uani d 1 . .
N N7 0.6217(3) 0.5179(3) 0.8553(3) 0.0220(7) Uani d 1 . .
N N8 0.6141(3) 0.5413(3) 0.6825(2) 0.0140(6) Uani d 1 . .
C C1 0.8431(3) 0.9909(3) 0.4010(3) 0.0158(8) Uani d 1 . .
H H1 0.841044 0.966068 0.340388 0.019 Uiso calc 1 . .
C C2 0.8801(3) 1.1051(3) 0.3888(3) 0.0162(8) Uani d 1 . .
H H2 0.899673 1.159809 0.321172 0.019 Uiso calc 1 . .
C C3 0.8888(3) 1.1405(3) 0.4754(3) 0.0179(8) Uani d 1 . .
H H3 0.916364 1.219205 0.468523 0.021 Uiso calc 1 . .
C C4 0.8571(3) 1.0602(3) 0.5717(3) 0.0146(7) Uani d 1 . .
H H4 0.863908 1.081662 0.632727 0.017 Uiso calc 1 . .
C C5 0.8150(3) 0.9472(3) 0.5787(3) 0.0129(7) Uani d 1 . .
C C6 0.5434(4) 1.0466(4) 0.7950(4) 0.0316(11) Uani d 1 . .
H H6 0.512007 1.128064 0.778063 0.038 Uiso calc 1 . .
C C7 0.4882(4) 0.9701(5) 0.8872(4) 0.0311(11) Uani d 1 . .
H H7 0.420620 0.997012 0.933752 0.037 Uiso calc 1 . .
C C8 0.5344(4) 0.8523(4) 0.9101(3) 0.0277(10) Uani d 1 . .
H H8 0.498303 0.796129 0.973571 0.033 Uiso calc 1 . .
C C9 0.6313(4) 0.8157(3) 0.8427(3) 0.0176(8) Uani d 1 . .
H H9 0.664006 0.734654 0.858153 0.021 Uiso calc 1 . .
C C10 0.6803(3) 0.8989(3) 0.7520(3) 0.0156(8) Uani d 1 . .
C C11 0.9096(3) 0.5772(3) 0.6425(3) 0.0146(7) Uani d 1 . .
H H11 0.921410 0.531855 0.591715 0.017 Uiso calc 1 . .
C C12 0.9591(3) 0.5317(3) 0.7280(3) 0.0161(8) Uani d 1 . .
H H12 1.001666 0.454927 0.737285 0.019 Uiso calc 1 . .
C C13 0.9465(3) 0.5987(3) 0.8004(3) 0.0175(8) Uani d 1 . .
H H13 0.979346 0.568807 0.860782 0.021 Uiso calc 1 . .
C C14 0.8857(3) 0.7091(3) 0.7833(3) 0.0158(8) Uani d 1 . .
H H14 0.877527 0.757892 0.831152 0.019 Uiso calc 1 . .
C C15 0.8363(3) 0.7496(3) 0.6970(3) 0.0137(7) Uani d 1 . .
C C16 0.7464(3) 0.5277(3) 0.4209(3) 0.0144(7) Uani d 1 . .
H H16 0.797867 0.575801 0.360192 0.017 Uiso calc 1 . .
C C17 0.7062(3) 0.4205(3) 0.4161(3) 0.0176(8) Uani d 1 . .
H H17 0.733441 0.392770 0.354419 0.021 Uiso calc 1 . .
C C18 0.6264(3) 0.3535(3) 0.5008(3) 0.0184(8) Uani d 1 . .
H H18 0.595363 0.280010 0.498074 0.022 Uiso calc 1 . .
C C19 0.5921(3) 0.3942(3) 0.5895(3) 0.0170(8) Uani d 1 . .
H H19 0.535170 0.350752 0.648962 0.020 Uiso calc 1 . .
C C20 0.6420(3) 0.5000(3) 0.5910(3) 0.0128(7) Uani d 1 . .
C C21 0.6584(4) 0.4546(4) 0.9414(3) 0.0267(10) Uani d 1 . .
H H21 0.639614 0.487612 1.000517 0.032 Uiso calc 1 . .
C C22 0.7203(4) 0.3469(4) 0.9493(3) 0.0298(10) Uani d 1 . .
H H22 0.745311 0.305038 1.011724 0.036 Uiso calc 1 . .
C C23 0.7458(4) 0.2998(4) 0.8640(4) 0.0311(11) Uani d 1 . .
H H23 0.788795 0.223605 0.867265 0.037 Uiso calc 1 . .
C C24 0.7103(4) 0.3607(3) 0.7744(3) 0.0226(9) Uani d 1 . .
H H24 0.727817 0.328566 0.714851 0.027 Uiso calc 1 . .
C C25 0.6479(3) 0.4713(3) 0.7736(3) 0.0146(7) Uani d 1 . .
C C26 0.5354(3) 0.8562(3) 0.5945(3) 0.0149(7) Uani d 1 . .
H H26 0.567244 0.923808 0.538769 0.018 Uiso calc 1 . .
C C27 0.4275(3) 0.8713(3) 0.6615(3) 0.0147(7) Uani d 1 . .
H H27 0.386480 0.948849 0.654234 0.018 Uiso calc 1 . .
C C28 0.3784(3) 0.7724(4) 0.7402(3) 0.0169(8) Uani d 1 . .
H H28 0.302883 0.780619 0.787888 0.020 Uiso calc 1 . .
C C29 0.4402(3) 0.6625(3) 0.7484(3) 0.0165(8) Uani d 1 . .
H H29 0.407755 0.592811 0.801363 0.020 Uiso calc 1 . .
C C30 0.5503(3) 0.6541(3) 0.6789(3) 0.0134(7) Uani d 1 . .
C C31 1.0237(4) 1.0647(4) 0.8564(3) 0.0245(9) Uani d 1 . .
H H31A 1.002534 1.109425 0.911565 0.029 Uiso calc 1 . .
H H31B 1.051384 1.124580 0.788381 0.029 Uiso calc 1 . .
C C32 1.2459(4) 1.2483(4) 0.8893(4) 0.0278(10) Uani d 1 . .
H H32A 1.254901 1.174403 0.945609 0.033 Uiso calc 1 . .
H H32B 1.244774 1.221948 0.826080 0.033 Uiso calc 1 . .

loop_
_atom_site_aniso_label
_atom_site_aniso_U_11
_atom_site_aniso_U_22
_atom_site_aniso_U_33
_atom_site_aniso_U_12
_atom_site_aniso_U_13
_atom_site_aniso_U_23
Ru1 0.01253(15) 0.01005(15) 0.01226(14) -0.00182(11) -0.00308(11) -0.00394(11)
Cl1 0.0144(4) 0.0150(4) 0.0155(4) -0.0022(3) -0.0007(3) -0.0060(4)
Cl2 0.0191(5) 0.0143(4) 0.0156(4) -0.0009(4) -0.0076(4) -0.0044(4)
Cl3 0.0353(6) 0.0345(6) 0.0242(5) 0.0071(5) -0.0049(5) -0.0069(5)
Cl4 0.0423(7) 0.0231(5) 0.0348(6) -0.0018(5) -0.0160(5) -0.0119(5)
Cl5 0.0419(7) 0.0314(6) 0.0354(6) -0.0143(5) 0.0000(5) -0.0127(5)
Cl6 0.0376(7) 0.0344(6) 0.0377(7) 0.0091(5) -0.0129(5) -0.0126(5)
N1 0.0091(14) 0.0130(15) 0.0152(15) 0.0023(12) -0.0031(12) -0.0051(12)
N2 0.0139(15) 0.0094(15) 0.0134(15) -0.0048(12) -0.0025(12) -0.0017(12)
N3 0.031(2) 0.0227(19) 0.028(2) 0.0054(16) -0.0105(16) -0.0126(16)
N4 0.0179(16) 0.0076(14) 0.0134(15) -0.0005(12) -0.0052(12) -0.0027(12)
N5 0.0143(15) 0.0110(15) 0.0139(15) -0.0011(12) -0.0056(12) -0.0052(12)
N6 0.0101(14) 0.0137(15) 0.0132(15) -0.0004(12) -0.0042(12) -0.0024(12)
N7 0.0280(19) 0.0210(18) 0.0160(17) -0.0002(15) -0.0027(14) -0.0053(14)
N8 0.0167(16) 0.0121(15) 0.0132(15) -0.0002(12) -0.0031(12) -0.0033(12)
C1 0.0127(18) 0.019(2) 0.0152(18) -0.0004(15) -0.0025(14) -0.0045(15)
C2 0.0139(18) 0.0140(19) 0.0193(19) -0.0021(15) -0.0034(15) -0.0013(15)
C3 0.0147(19) 0.0114(18) 0.029(2) -0.0012(15) -0.0070(16) -0.0046(16)
C4 0.0135(18) 0.0124(18) 0.0188(19) 0.0030(14) -0.0052(15) -0.0055(15)
C5 0.0128(17) 0.0086(17) 0.0171(18) 0.0042(14) -0.0054(14) -0.0027(14)
C6 0.041(3) 0.030(3) 0.034(3) 0.017(2) -0.024(2) -0.017(2)
C7 0.019(2) 0.048(3) 0.036(3) 0.013(2) -0.0082(19) -0.030(2)
C8 0.028(2) 0.038(3) 0.018(2) -0.012(2) -0.0026(18) -0.0089(19)
C9 0.022(2) 0.0124(18) 0.0183(19) 0.0001(15) -0.0044(16) -0.0037(15)
C10 0.0164(19) 0.0178(19) 0.0180(19) -0.0015(15) -0.0076(15) -0.0099(16)
C11 0.0139(18) 0.0129(18) 0.0156(18) -0.0039(14) 0.0005(14) -0.0036(15)
C12 0.0102(17) 0.0145(19) 0.022(2) -0.0006(14) -0.0037(15) -0.0021(16)
C13 0.0169(19) 0.018(2) 0.0179(19) -0.0015(15) -0.0069(15) -0.0030(16)
C14 0.0204(19) 0.0144(19) 0.0148(18) -0.0006(15) -0.0067(15) -0.0050(15)
C15 0.0106(17) 0.0125(18) 0.0164(18) -0.0049(14) 0.0010(14) -0.0031(14)
C16 0.0133(18) 0.0145(19) 0.0175(18) 0.0002(14) -0.0039(14) -0.0072(15)
C17 0.019(2) 0.017(2) 0.0202(19) 0.0012(16) -0.0066(16) -0.0095(16)
C18 0.0175(19) 0.0128(19) 0.030(2) -0.0005(15) -0.0096(17) -0.0097(17)
C19 0.0183(19) 0.0081(17) 0.023(2) -0.0010(15) -0.0058(16) 0.0001(15)
C20 0.0145(18) 0.0115(18) 0.0137(17) 0.0014(14) -0.0055(14) -0.0039(14)
C21 0.035(2) 0.029(2) 0.014(2) -0.003(2) -0.0041(18) -0.0036(18)
C22 0.031(2) 0.032(3) 0.022(2) 0.001(2) -0.0104(19) 0.0049(19)
C23 0.030(2) 0.015(2) 0.038(3) 0.0063(18) -0.001(2) 0.0024(19)
C24 0.034(2) 0.0125(19) 0.020(2) 0.0003(17) -0.0021(18) -0.0043(16)
C25 0.0143(18) 0.0088(17) 0.0184(19) -0.0028(14) -0.0009(15) -0.0013(14)
C26 0.0146(18) 0.0136(18) 0.0180(19) 0.0018(15) -0.0073(15) -0.0041(15)
C27 0.0170(19) 0.0127(18) 0.0177(18) 0.0023(15) -0.0080(15) -0.0067(15)
C28 0.0122(18) 0.022(2) 0.0195(19) -0.0004(15) -0.0028(15) -0.0107(16)
C29 0.0170(19) 0.0170(19) 0.0147(18) -0.0039(15) -0.0036(15) -0.0014(15)
C30 0.0160(18) 0.0113(18) 0.0156(18) -0.0007(14) -0.0054(14) -0.0060(15)
C31 0.031(2) 0.018(2) 0.023(2) 0.0005(18) -0.0010(18) -0.0079(17)
C32 0.030(2) 0.020(2) 0.031(2) -0.0055(18) 0.0015(19) -0.0092(19)

loop_
_atom_type_symbol
_atom_type_description
_atom_type_scat_dispersion_real
_atom_type_scat_dispersion_imag
_atom_type_scat_source
C C 0.0033 0.0016 'International Tables Vol C Tables 4.2.6.8 and 6.1.1.4'
H H 0.0000 0.0000 'International Tables Vol C Tables 4.2.6.8 and 6.1.1.4'
Cl Cl 0.1484 0.1585 'International Tables Vol C Tables 4.2.6.8 and 6.1.1.4'
N N 0.0061 0.0033 'International Tables Vol C Tables 4.2.6.8 and 6.1.1.4'
Ru Ru -1.2594 0.8363 'International Tables Vol C Tables 4.2.6.8 and 6.1.1.4'

loop_
_geom_angle_atom_site_label_1
_geom_angle_atom_site_label_2
_geom_angle_atom_site_label_3
_geom_angle_site_symmetry_1
_geom_angle_site_symmetry_3
_geom_angle
_geom_angle_publ_flag
Cl2 Ru1 Cl1 . . 91.45(3) ?
N1 Ru1 Cl1 . . 88.02(8) ?
N1 Ru1 Cl2 . . 92.07(9) ?
N2 Ru1 Cl1 . . 89.57(9) ?
N2 Ru1 Cl2 . . 178.12(9) ?
N2 Ru1 N1 . . 86.39(12) ?
N2 Ru1 N5 . . 89.74(12) ?
N2 Ru1 N6 . . 95.74(11) ?
N5 Ru1 Cl1 . . 178.31(9) ?
N5 Ru1 Cl2 . . 89.28(9) ?
N5 Ru1 N1 . . 93.48(12) ?
N5 Ru1 N6 . . 86.78(12) ?
N6 Ru1 Cl1 . . 91.76(9) ?
N6 Ru1 Cl2 . . 85.81(8) ?
N6 Ru1 N1 . . 177.86(12) ?
C1 N1 Ru1 . . 119.7(2) ?
C5 N1 Ru1 . . 122.6(2) ?
C5 N1 C1 . . 117.5(3) ?
C11 N2 Ru1 . . 120.5(2) ?
C11 N2 C15 . . 117.2(3) ?
C15 N2 Ru1 . . 122.4(2) ?
C6 N3 C10 . . 117.1(4) ?
C5 N4 C10 . . 119.8(3) ?
C5 N4 C15 . . 118.7(3) ?
C10 N4 C15 . . 121.6(3) ?
C26 N5 Ru1 . . 119.6(2) ?
C30 N5 Ru1 . . 122.6(2) ?
C30 N5 C26 . . 117.8(3) ?
C16 N6 Ru1 . . 120.4(2) ?
C20 N6 Ru1 . . 121.6(2) ?
C20 N6 C16 . . 117.5(3) ?
C25 N7 C21 . . 117.7(4) ?
C20 N8 C30 . . 117.5(3) ?
C25 N8 C20 . . 120.7(3) ?
C25 N8 C30 . . 121.8(3) ?
N1 C1 H1 . . 118.5 ?
N1 C1 C2 . . 123.0(3) ?
C2 C1 H1 . . 118.5 ?
C1 C2 H2 . . 120.4 ?
C1 C2 C3 . . 119.1(4) ?
C3 C2 H2 . . 120.4 ?
C2 C3 H3 . . 120.6 ?
C4 C3 C2 . . 118.8(3) ?
C4 C3 H3 . . 120.6 ?
C3 C4 H4 . . 120.5 ?
C3 C4 C5 . . 118.9(3) ?
C5 C4 H4 . . 120.5 ?
N1 C5 N4 . . 117.1(3) ?
N1 C5 C4 . . 122.5(3) ?
C4 C5 N4 . . 120.4(3) ?
N3 C6 H6 . . 118.0 ?
N3 C6 C7 . . 124.0(4) ?
C7 C6 H6 . . 118.0 ?
C6 C7 H7 . . 121.4 ?
C6 C7 C8 . . 117.2(4) ?
C8 C7 H7 . . 121.4 ?
C7 C8 H8 . . 119.7 ?
C9 C8 C7 . . 120.5(4) ?
C9 C8 H8 . . 119.7 ?
C8 C9 H9 . . 121.0 ?
C8 C9 C10 . . 118.0(4) ?
C10 C9 H9 . . 121.0 ?
N3 C10 N4 . . 116.1(3) ?
N3 C10 C9 . . 123.2(4) ?
C9 C10 N4 . . 120.7(3) ?
N2 C11 H11 . . 118.5 ?
N2 C11 C12 . . 123.0(3) ?
C12 C11 H11 . . 118.5 ?
C11 C12 H12 . . 120.5 ?
C11 C12 C13 . . 119.1(4) ?
C13 C12 H12 . . 120.5 ?
C12 C13 H13 . . 120.8 ?
C14 C13 C12 . . 118.4(3) ?
C14 C13 H13 . . 120.8 ?
C13 C14 H14 . . 120.0 ?
C13 C14 C15 . . 120.0(3) ?
C15 C14 H14 . . 120.0 ?
N2 C15 N4 . . 117.1(3) ?
N2 C15 C14 . . 122.2(3) ?
C14 C15 N4 . . 120.7(3) ?
N6 C16 H16 . . 118.6 ?
N6 C16 C17 . . 122.8(4) ?
C17 C16 H16 . . 118.6 ?
C16 C17 H17 . . 120.3 ?
C16 C17 C18 . . 119.4(4) ?
C18 C17 H17 . . 120.3 ?
C17 C18 H18 . . 120.6 ?
C17 C18 C19 . . 118.7(3) ?
C19 C18 H18 . . 120.6 ?
C18 C19 H19 . . 120.6 ?
C18 C19 C20 . . 118.7(4) ?
C20 C19 H19 . . 120.6 ?
N6 C20 N8 . . 116.9(3) ?
N6 C20 C19 . . 122.6(3) ?
C19 C20 N8 . . 120.4(3) ?
N7 C21 H21 . . 118.1 ?
N7 C21 C22 . . 123.8(4) ?
C22 C21 H21 . . 118.1 ?
C21 C22 H22 . . 121.2 ?
C21 C22 C23 . . 117.5(4) ?
C23 C22 H22 . . 121.2 ?
C22 C23 H23 . . 119.5 ?
C24 C23 C22 . . 120.9(4) ?
C24 C23 H23 . . 119.5 ?
C23 C24 H24 . . 121.3 ?
C23 C24 C25 . . 117.3(4) ?
C25 C24 H24 . . 121.3 ?
N7 C25 N8 . . 117.1(3) ?
N7 C25 C24 . . 122.7(4) ?
C24 C25 N8 . . 120.2(3) ?
N5 C26 H26 . . 118.6 ?
N5 C26 C27 . . 122.7(4) ?
C27 C26 H26 . . 118.6 ?
C26 C27 H27 . . 120.5 ?
C26 C27 C28 . . 119.0(3) ?
C28 C27 H27 . . 120.5 ?
C27 C28 H28 . . 120.6 ?
C29 C28 C27 . . 118.8(4) ?
C29 C28 H28 . . 120.6 ?
C28 C29 H29 . . 120.4 ?
C28 C29 C30 . . 119.2(4) ?
C30 C29 H29 . . 120.4 ?
N5 C30 N8 . . 116.8(3) ?
N5 C30 C29 . . 122.5(3) ?
C29 C30 N8 . . 120.6(3) ?
Cl3 C31 H31A . . 109.4 ?
Cl3 C31 H31B . . 109.4 ?
Cl4 C31 Cl3 . . 111.2(2) ?
Cl4 C31 H31A . . 109.4 ?
Cl4 C31 H31B . . 109.4 ?
H31A C31 H31B . . 108.0 ?
Cl5 C32 Cl6 . . 112.2(2) ?
Cl5 C32 H32A . . 109.2 ?
Cl5 C32 H32B . . 109.2 ?
Cl6 C32 H32A . . 109.2 ?
Cl6 C32 H32B . . 109.2 ?
H32A C32 H32B . . 107.9 ?

loop_
_geom_bond_atom_site_label_1
_geom_bond_atom_site_label_2
_geom_bond_site_symmetry_2
_geom_bond_distance
_geom_bond_publ_flag
Ru1 Cl1 . 2.4157(9) ?
Ru1 Cl2 . 2.4051(9) ?
Ru1 N1 . 2.050(3) ?
Ru1 N2 . 2.027(3) ?
Ru1 N5 . 2.033(3) ?
Ru1 N6 . 2.049(3) ?
Cl3 C31 . 1.763(4) ?
Cl4 C31 . 1.752(4) ?
Cl5 C32 . 1.744(4) ?
Cl6 C32 . 1.755(4) ?
N1 C1 . 1.345(5) ?
N1 C5 . 1.327(4) ?
N2 C11 . 1.346(5) ?
N2 C15 . 1.348(4) ?
N3 C6 . 1.327(6) ?
N3 C10 . 1.337(5) ?
N4 C5 . 1.403(5) ?
N4 C10 . 1.406(5) ?
N4 C15 . 1.410(5) ?
N5 C26 . 1.348(5) ?
N5 C30 . 1.327(5) ?
N6 C16 . 1.336(4) ?
N6 C20 . 1.335(5) ?
N7 C21 . 1.338(5) ?
N7 C25 . 1.320(5) ?
N8 C20 . 1.406(4) ?
N8 C25 . 1.399(5) ?
N8 C30 . 1.408(5) ?
C1 H1 . 0.9500 ?
C1 C2 . 1.359(5) ?
C2 H2 . 0.9500 ?
C2 C3 . 1.374(5) ?
C3 H3 . 0.9500 ?
C3 C4 . 1.368(5) ?
C4 H4 . 0.9500 ?
C4 C5 . 1.386(5) ?
C6 H6 . 0.9500 ?
C6 C7 . 1.362(7) ?
C7 H7 . 0.9500 ?
C7 C8 . 1.376(6) ?
C8 H8 . 0.9500 ?
C8 C9 . 1.358(6) ?
C9 H9 . 0.9500 ?
C9 C10 . 1.365(5) ?
C11 H11 . 0.9500 ?
C11 C12 . 1.367(5) ?
C12 H12 . 0.9500 ?
C12 C13 . 1.378(5) ?
C13 H13 . 0.9500 ?
C13 C14 . 1.366(5) ?
C14 H14 . 0.9500 ?
C14 C15 . 1.370(5) ?
C16 H16 . 0.9500 ?
C16 C17 . 1.365(5) ?
C17 H17 . 0.9500 ?
C17 C18 . 1.368(5) ?
C18 H18 . 0.9500 ?
C18 C19 . 1.369(5) ?
C19 H19 . 0.9500 ?
C19 C20 . 1.384(5) ?
C21 H21 . 0.9500 ?
C21 C22 . 1.345(6) ?
C22 H22 . 0.9500 ?
C22 C23 . 1.367(6) ?
C23 H23 . 0.9500 ?
C23 C24 . 1.363(6) ?
C24 H24 . 0.9500 ?
C24 C25 . 1.384(5) ?
C26 H26 . 0.9500 ?
C26 C27 . 1.359(5) ?
C27 H27 . 0.9500 ?
C27 C28 . 1.379(5) ?
C28 H28 . 0.9500 ?
C28 C29 . 1.366(5) ?
C29 H29 . 0.9500 ?
C29 C30 . 1.378(5) ?
C31 H31A . 0.9900 ?
C31 H31B . 0.9900 ?
C32 H32A . 0.9900 ?
C32 H32B . 0.9900 ?

loop_
_geom_torsion_atom_site_label_1
_geom_torsion_atom_site_label_2
_geom_torsion_atom_site_label_3
_geom_torsion_atom_site_label_4
_geom_torsion_site_symmetry_1
_geom_torsion_site_symmetry_2
_geom_torsion_site_symmetry_3
_geom_torsion_site_symmetry_4
_geom_torsion
_geom_torsion_publ_flag
Ru1 N1 C1 C2 . . . . -176.7(3) ?
Ru1 N1 C5 N4 . . . . -6.5(4) ?
Ru1 N1 C5 C4 . . . . 173.5(3) ?
Ru1 N2 C11 C12 . . . . -175.5(3) ?
Ru1 N2 C15 N4 . . . . -4.9(4) ?
Ru1 N2 C15 C14 . . . . 176.5(3) ?
Ru1 N5 C26 C27 . . . . -176.9(3) ?
Ru1 N5 C30 N8 . . . . -4.2(4) ?
Ru1 N5 C30 C29 . . . . 178.0(3) ?
Ru1 N6 C16 C17 . . . . -172.9(3) ?
Ru1 N6 C20 N8 . . . . -10.5(4) ?
Ru1 N6 C20 C19 . . . . 168.8(3) ?
N1 C1 C2 C3 . . . . 2.9(6) ?
N2 C11 C12 C13 . . . . -2.3(5) ?
N3 C6 C7 C8 . . . . -0.4(7) ?
N5 C26 C27 C28 . . . . -2.4(5) ?
N6 C16 C17 C18 . . . . 3.8(6) ?
N7 C21 C22 C23 . . . . -0.6(7) ?
C1 N1 C5 N4 . . . . 178.3(3) ?
C1 N1 C5 C4 . . . . -1.7(5) ?
C1 C2 C3 C4 . . . . -1.5(6) ?
C2 C3 C4 C5 . . . . -1.3(5) ?
C3 C4 C5 N1 . . . . 3.0(5) ?
C3 C4 C5 N4 . . . . -177.0(3) ?
C5 N1 C1 C2 . . . . -1.3(5) ?
C5 N4 C10 N3 . . . . -5.4(5) ?
C5 N4 C10 C9 . . . . 172.0(3) ?
C5 N4 C15 N2 . . . . -52.7(4) ?
C5 N4 C15 C14 . . . . 125.9(4) ?
C6 N3 C10 N4 . . . . 176.5(3) ?
C6 N3 C10 C9 . . . . -0.8(6) ?
C6 C7 C8 C9 . . . . 0.2(6) ?
C7 C8 C9 C10 . . . . -0.3(6) ?
C8 C9 C10 N3 . . . . 0.7(6) ?
C8 C9 C10 N4 . . . . -176.6(3) ?
C10 N3 C6 C7 . . . . 0.7(6) ?
C10 N4 C5 N1 . . . . -121.4(4) ?
C10 N4 C5 C4 . . . . 58.6(5) ?
C10 N4 C15 N2 . . . . 127.9(3) ?
C10 N4 C15 C14 . . . . -53.5(5) ?
C11 N2 C15 N4 . . . . 175.4(3) ?
C11 N2 C15 C14 . . . . -3.2(5) ?
C11 C12 C13 C14 . . . . -0.6(5) ?
C12 C13 C14 C15 . . . . 1.5(6) ?
C13 C14 C15 N2 . . . . 0.4(6) ?
C13 C14 C15 N4 . . . . -178.2(3) ?
C15 N2 C11 C12 . . . . 4.2(5) ?
C15 N4 C5 N1 . . . . 59.2(4) ?
C15 N4 C5 C4 . . . . -120.8(4) ?
C15 N4 C10 N3 . . . . 174.0(3) ?
C15 N4 C10 C9 . . . . -8.6(5) ?
C16 N6 C20 N8 . . . . 178.2(3) ?
C16 N6 C20 C19 . . . . -2.5(5) ?
C16 C17 C18 C19 . . . . -2.0(6) ?
C17 C18 C19 C20 . . . . -1.7(6) ?
C18 C19 C20 N6 . . . . 4.1(6) ?
C18 C19 C20 N8 . . . . -176.6(3) ?
C20 N6 C16 C17 . . . . -1.5(5) ?
C20 N8 C25 N7 . . . . 178.0(3) ?
C20 N8 C25 C24 . . . . 0.6(5) ?
C20 N8 C30 N5 . . . . -54.5(4) ?
C20 N8 C30 C29 . . . . 123.2(4) ?
C21 N7 C25 N8 . . . . -177.0(3) ?
C21 N7 C25 C24 . . . . 0.3(6) ?
C21 C22 C23 C24 . . . . 0.5(7) ?
C22 C23 C24 C25 . . . . 0.0(6) ?
C23 C24 C25 N7 . . . . -0.4(6) ?
C23 C24 C25 N8 . . . . 176.9(4) ?
C25 N7 C21 C22 . . . . 0.2(6) ?
C25 N8 C20 N6 . . . . -117.6(4) ?
C25 N8 C20 C19 . . . . 63.0(5) ?
C25 N8 C30 N5 . . . . 126.2(4) ?
C25 N8 C30 C29 . . . . -56.1(5) ?
C26 N5 C30 N8 . . . . 175.6(3) ?
C26 N5 C30 C29 . . . . -2.1(5) ?
C26 C27 C28 C29 . . . . 0.2(5) ?
C27 C28 C29 C30 . . . . 0.8(5) ?
C28 C29 C30 N5 . . . . 0.1(5) ?
C28 C29 C30 N8 . . . . -177.6(3) ?
C30 N5 C26 C27 . . . . 3.3(5) ?
C30 N8 C20 N6 . . . . 63.1(4) ?
C30 N8 C20 C19 . . . . -116.3(4) ?
C30 N8 C25 N7 . . . . -2.7(5) ?
C30 N8 C25 C24 . . . . 179.8(3) ?
